data_2241927
loop_
_publ_author_name
'Rivera, Augusto'
'Miranda-Carvajal, Ingrid'
'R\'ios-Motta, Jaime'
'Bolte, Michael'

_publ_section_title
;
 Crystal structure of
 1,3-bis[(<i>E</i>)-4-methoxybenzylideneamino]propan-2-ol
;
_journal_coeditor_code HB7623
_journal_issue 12
_journal_name_full 'Acta Crystallographica Section E'
_journal_page_first 1731
_journal_page_last 1733
_journal_paper_doi 10.1107/S2056989016016947
_journal_volume 72
_journal_year 2016
_chemical_formula_iupac 'C19 H22 N2 O3'
_chemical_formula_moiety 'C19 H22 N2 O3'
_chemical_formula_sum 'C19 H22 N2 O3'
_chemical_formula_weight 326.38
_chemical_name_systematic
;
1,3-Bis[(<i>E</i>)-4-methoxybenzylideneamino]propan-2-ol
;
_space_group_crystal_system orthorhombic
_space_group_IT_number 33
_space_group_name_Hall 'P 2c -2n'
_space_group_name_H-M_alt 'P n a 21'
_symmetry_space_group_name_Hall 'P 2c -2n'
_symmetry_space_group_name_H-M 'P n a 21'
_atom_sites_solution_hydrogens mixed
_audit_creation_method SHELXL-2014/7
_cell_angle_alpha 90
_cell_angle_beta 90
_cell_angle_gamma 90
_cell_formula_units_Z 4
_cell_length_a 7.9081(3)
_cell_length_b 5.8434(3)
_cell_length_c 37.4435(16)
_cell_measurement_reflns_used 12316
_cell_measurement_temperature 173(2)
_cell_measurement_theta_max 26.03
_cell_measurement_theta_min 2.18
_cell_volume 1730.27(13)
_computing_cell_refinement
;
X-AREA (Stoe & Cie, 2001)
;
_computing_data_collection
;
X-AREA (Stoe & Cie, 2001)
;
_computing_data_reduction
;
X-AREA (Stoe & Cie, 2001)
;
_computing_molecular_graphics
;
XP in SHELXTL-Plus (Sheldrick, 2008)
;
_computing_publication_material
;
SHELXL2014 (Sheldrick, 2015)
;
_computing_structure_refinement
;
SHELXL2014 (Sheldrick, 2015)
;
_computing_structure_solution
;
SHELXS97 (Sheldrick, 2008)
;
_diffrn_ambient_temperature 173(2)
_diffrn_measured_fraction_theta_full 0.997
_diffrn_measured_fraction_theta_max 0.997
_diffrn_measurement_device_type 'Stoe IPDS II two-circle'
_diffrn_measurement_method \w
_diffrn_radiation_type MoK\a
_diffrn_radiation_wavelength 0.71073
_diffrn_reflns_av_R_equivalents 0.0375
_diffrn_reflns_limit_h_max 9
_diffrn_reflns_limit_h_min -9
_diffrn_reflns_limit_k_max 7
_diffrn_reflns_limit_k_min -7
_diffrn_reflns_limit_l_max 45
_diffrn_reflns_limit_l_min -41
_diffrn_reflns_number 12316
_diffrn_reflns_theta_full 25.000
_diffrn_reflns_theta_max 25.584
_diffrn_reflns_theta_min 2.176
_exptl_absorpt_coefficient_mu 0.085
_exptl_absorpt_correction_T_max 1.000
_exptl_absorpt_correction_T_min 0.625
_exptl_absorpt_correction_type multi-scan
_exptl_absorpt_process_details
;
(X-AREA; Stoe & Cie, 2001)
;
_exptl_crystal_colour colourless
_exptl_crystal_density_diffrn 1.253
_exptl_crystal_description plate
_exptl_crystal_F_000 696
_exptl_crystal_size_max 0.28
_exptl_crystal_size_mid 0.19
_exptl_crystal_size_min 0.08
_refine_diff_density_max 0.152
_refine_diff_density_min -0.162
_refine_ls_abs_structure_details none
_refine_ls_extinction_coef 0.046(8)
_refine_ls_extinction_expression Fc^*^=kFc[1+0.001xFc^2^\l^3^/sin(2\q)]^-1/4^
_refine_ls_extinction_method
;
SHELXL2014 (Sheldrick, 2015)
;
_refine_ls_goodness_of_fit_ref 1.010
_refine_ls_hydrogen_treatment mixed
_refine_ls_matrix_type full
_refine_ls_number_parameters 224
_refine_ls_number_reflns 3084
_refine_ls_number_restraints 1
_refine_ls_restrained_S_all 1.010
_refine_ls_R_factor_all 0.0505
_refine_ls_R_factor_gt 0.0462
_refine_ls_shift/su_max 0.000
_refine_ls_shift/su_mean 0.000
_refine_ls_structure_factor_coef Fsqd
_refine_ls_weighting_details 'w=1/[\s^2^(Fo^2^)+(0.0961P)^2^] where P=(Fo^2^+2Fc^2^)/3'
_refine_ls_weighting_scheme calc
_refine_ls_wR_factor_gt 0.1198
_refine_ls_wR_factor_ref 0.1231
_reflns_number_gt 2786
_reflns_number_total 3084
_reflns_threshold_expression 'I > 2\s(I)'
_cod_data_source_file hb7623sup1.cif
_cod_data_source_block I
_cod_database_code 2241927
_shelx_space_group_comment
;
The symmetry employed for this shelxl refinement is uniquely defined
by the following loop, which should always be used as a source of
symmetry information in preference to the above space-group names.
They are only intended as comments.
;
_shelx_estimated_absorpt_t_min 0.977
_shelx_estimated_absorpt_t_max 0.993

loop_
_space_group_symop_operation_xyz
'x, y, z'
'-x, -y, z+1/2'
'x+1/2, -y+1/2, z'
'-x+1/2, y+1/2, z+1/2'

loop_
_atom_site_type_symbol
_atom_site_label
_atom_site_fract_x
_atom_site_fract_y
_atom_site_fract_z
_atom_site_U_iso_or_equiv
_atom_site_adp_type
_atom_site_calc_flag
_atom_site_occupancy
N N1 0.5510(4) 0.4188(4) 0.44173(8) 0.0467(6) Uani d 1
N N2 0.3474(4) 0.4764(4) 0.54792(8) 0.0453(6) Uani d 1
O O1 0.7066(3) 0.4483(4) 0.53519(7) 0.0513(6) Uani d 1
H H1 0.754(7) 0.302(9) 0.5410(13) 0.073(13) Uiso d 1
O O2 0.1888(4) 0.4687(4) 0.28786(6) 0.0547(6) Uani d 1
O O3 0.0967(3) 0.4509(4) 0.71286(7) 0.0542(6) Uani d 1
C C1 0.5258(4) 0.5772(6) 0.41931(9) 0.0463(7) Uani d 1
H H1A 0.5738 0.7234 0.4238 0.056 Uiso calc 1
C C2 0.6638(5) 0.4706(6) 0.47176(9) 0.0518(8) Uani d 1
H H2A 0.6906 0.6361 0.4716 0.062 Uiso calc 1
H H2B 0.7711 0.3856 0.4687 0.062 Uiso calc 1
C C3 0.5858(4) 0.4072(5) 0.50766(9) 0.0461(7) Uani d 1
H H3 0.5540 0.2416 0.5076 0.055 Uiso calc 1
C C4 0.4306(4) 0.5507(5) 0.51505(9) 0.0491(8) Uani d 1
H H4A 0.4637 0.7134 0.5173 0.059 Uiso calc 1
H H4B 0.3507 0.5371 0.4948 0.059 Uiso calc 1
C C5 0.3529(4) 0.6102(5) 0.57466(9) 0.0448(7) Uani d 1
H H5 0.4082 0.7533 0.5717 0.054 Uiso calc 1
C C11 0.4253(4) 0.5452(5) 0.38653(9) 0.0414(7) Uani d 1
C C12 0.4251(5) 0.7189(5) 0.36069(10) 0.0477(7) Uani d 1
H H12 0.4806 0.8597 0.3655 0.057 Uiso calc 1
C C13 0.3447(4) 0.6874(6) 0.32820(9) 0.0484(8) Uani d 1
H H13 0.3464 0.8057 0.3108 0.058 Uiso calc 1
C C14 0.2617(4) 0.4832(5) 0.32098(9) 0.0442(7) Uani d 1
C C15 0.2578(4) 0.3105(5) 0.34676(9) 0.0436(7) Uani d 1
H H15 0.1994 0.1716 0.3421 0.052 Uiso calc 1
C C16 0.3392(4) 0.3430(5) 0.37899(8) 0.0437(7) Uani d 1
H H16 0.3365 0.2247 0.3964 0.052 Uiso calc 1
C C17 0.1278(5) 0.2506(6) 0.27655(10) 0.0553(8) Uani d 1
H H17A 0.2219 0.1415 0.2758 0.083 Uiso calc 1
H H17B 0.0778 0.2645 0.2527 0.083 Uiso calc 1
H H17C 0.0420 0.1961 0.2934 0.083 Uiso calc 1
C C21 0.2798(4) 0.5588(5) 0.60975(9) 0.0435(7) Uani d 1
C C22 0.3029(4) 0.7163(5) 0.63743(9) 0.0472(7) Uani d 1
H H22 0.3628 0.8540 0.6328 0.057 Uiso calc 1
C C23 0.2409(5) 0.6766(5) 0.67121(9) 0.0499(8) Uani d 1
H H23 0.2581 0.7865 0.6896 0.060 Uiso calc 1
C C24 0.1526(4) 0.4751(5) 0.67851(9) 0.0445(7) Uani d 1
C C25 0.1277(4) 0.3152(5) 0.65135(9) 0.0445(7) Uani d 1
H H25 0.0677 0.1776 0.6561 0.053 Uiso calc 1
C C26 0.1910(4) 0.3579(5) 0.61733(9) 0.0455(7) Uani d 1
H H26 0.1734 0.2485 0.5989 0.055 Uiso calc 1
C C27 0.0252(5) 0.2384(6) 0.72315(10) 0.0582(9) Uani d 1
H H27A -0.0747 0.2069 0.7085 0.087 Uiso calc 1
H H27B -0.0079 0.2450 0.7484 0.087 Uiso calc 1
H H27C 0.1086 0.1163 0.7197 0.087 Uiso calc 1

loop_
_atom_site_aniso_label
_atom_site_aniso_U_11
_atom_site_aniso_U_22
_atom_site_aniso_U_33
_atom_site_aniso_U_12
_atom_site_aniso_U_13
_atom_site_aniso_U_23
N1 0.0514(14) 0.0482(13) 0.0404(13) -0.0007(12) 0.0008(12) -0.0031(12)
N2 0.0506(15) 0.0425(13) 0.0429(14) 0.0044(11) -0.0030(12) -0.0012(11)
O1 0.0585(14) 0.0457(12) 0.0498(13) 0.0004(11) -0.0133(11) -0.0031(10)
O2 0.0675(16) 0.0507(13) 0.0459(14) 0.0031(11) -0.0074(11) 0.0050(10)
O3 0.0623(15) 0.0522(13) 0.0479(13) -0.0001(11) 0.0034(12) -0.0082(10)
C1 0.0470(17) 0.0461(16) 0.0459(18) -0.0049(14) 0.0055(14) -0.0027(13)
C2 0.0499(18) 0.056(2) 0.049(2) -0.0019(14) -0.0035(15) -0.0018(14)
C3 0.0507(17) 0.0425(15) 0.0451(17) -0.0028(13) -0.0076(14) -0.0013(13)
C4 0.0588(18) 0.0434(16) 0.0451(18) 0.0032(14) -0.0021(14) 0.0040(14)
C5 0.0472(17) 0.0373(15) 0.0501(18) 0.0021(12) -0.0068(14) 0.0020(13)
C11 0.0440(16) 0.0396(16) 0.0405(16) 0.0009(12) 0.0048(13) -0.0003(12)
C12 0.0526(18) 0.0377(15) 0.0529(18) 0.0008(14) 0.0095(14) 0.0011(13)
C13 0.0595(19) 0.0396(16) 0.0462(19) 0.0048(13) 0.0062(14) 0.0082(13)
C14 0.0446(16) 0.0453(16) 0.0428(17) 0.0074(12) 0.0050(14) 0.0021(13)
C15 0.0464(16) 0.0381(16) 0.0464(17) -0.0004(13) 0.0050(13) 0.0016(12)
C16 0.0482(17) 0.0396(15) 0.0432(17) 0.0010(13) 0.0043(13) 0.0059(13)
C17 0.0550(19) 0.061(2) 0.0503(19) -0.0044(16) -0.0028(15) 0.0035(15)
C21 0.0439(16) 0.0383(15) 0.0482(18) 0.0037(12) -0.0056(13) -0.0018(12)
C22 0.0511(18) 0.0375(16) 0.0530(18) -0.0005(13) -0.0054(15) -0.0027(13)
C23 0.0587(19) 0.0419(15) 0.0491(19) 0.0014(15) -0.0078(15) -0.0095(13)
C24 0.0453(16) 0.0438(16) 0.0444(17) 0.0066(13) -0.0016(13) -0.0049(13)
C25 0.0459(16) 0.0398(16) 0.0478(17) -0.0018(13) -0.0018(14) -0.0040(13)
C26 0.0486(17) 0.0400(15) 0.0478(17) 0.0019(13) -0.0026(14) -0.0082(13)
C27 0.060(2) 0.062(2) 0.0529(19) -0.0114(17) 0.0086(17) -0.0079(15)

loop_
_atom_type_symbol
_atom_type_description
_atom_type_scat_dispersion_real
_atom_type_scat_dispersion_imag
_atom_type_scat_source
C C 0.0033 0.0016 'International Tables Vol C Tables 4.2.6.8 and 6.1.1.4'
H H 0.0000 0.0000 'International Tables Vol C Tables 4.2.6.8 and 6.1.1.4'
N N 0.0061 0.0033 'International Tables Vol C Tables 4.2.6.8 and 6.1.1.4'
O O 0.0106 0.0060 'International Tables Vol C Tables 4.2.6.8 and 6.1.1.4'

loop_
_geom_angle_atom_site_label_1
_geom_angle_atom_site_label_2
_geom_angle_atom_site_label_3
_geom_angle
C1 N1 C2 117.0(3)
C5 N2 C4 117.7(3)
C3 O1 H1 106(3)
C14 O2 C17 117.8(3)
C24 O3 C27 118.4(3)
N1 C1 C11 123.0(3)
N1 C1 H1A 118.5
C11 C1 H1A 118.5
N1 C2 C3 112.3(3)
N1 C2 H2A 109.1
C3 C2 H2A 109.1
N1 C2 H2B 109.1
C3 C2 H2B 109.1
H2A C2 H2B 107.9
O1 C3 C4 108.6(3)
O1 C3 C2 109.0(3)
C4 C3 C2 110.8(3)
O1 C3 H3 109.5
C4 C3 H3 109.5
C2 C3 H3 109.5
N2 C4 C3 110.8(3)
N2 C4 H4A 109.5
C3 C4 H4A 109.5
N2 C4 H4B 109.5
C3 C4 H4B 109.5
H4A C4 H4B 108.1
N2 C5 C21 124.5(3)
N2 C5 H5 117.8
C21 C5 H5 117.8
C16 C11 C12 118.3(3)
C16 C11 C1 122.7(3)
C12 C11 C1 118.9(3)
C13 C12 C11 120.7(3)
C13 C12 H12 119.7
C11 C12 H12 119.7
C12 C13 C14 120.2(3)
C12 C13 H13 119.9
C14 C13 H13 119.9
O2 C14 C13 115.4(3)
O2 C14 C15 124.8(3)
C13 C14 C15 119.8(3)
C16 C15 C14 119.6(3)
C16 C15 H15 120.2
C14 C15 H15 120.2
C15 C16 C11 121.4(3)
C15 C16 H16 119.3
C11 C16 H16 119.3
O2 C17 H17A 109.5
O2 C17 H17B 109.5
H17A C17 H17B 109.5
O2 C17 H17C 109.5
H17A C17 H17C 109.5
H17B C17 H17C 109.5
C26 C21 C22 117.9(3)
C26 C21 C5 123.5(3)
C22 C21 C5 118.5(3)
C23 C22 C21 121.6(3)
C23 C22 H22 119.2
C21 C22 H22 119.2
C22 C23 C24 120.0(3)
C22 C23 H23 120.0
C24 C23 H23 120.0
O3 C24 C25 124.8(3)
O3 C24 C23 115.7(3)
C25 C24 C23 119.5(3)
C26 C25 C24 119.8(3)
C26 C25 H25 120.1
C24 C25 H25 120.1
C25 C26 C21 121.2(3)
C25 C26 H26 119.4
C21 C26 H26 119.4
O3 C27 H27A 109.5
O3 C27 H27B 109.5
H27A C27 H27B 109.5
O3 C27 H27C 109.5
H27A C27 H27C 109.5
H27B C27 H27C 109.5

loop_
_geom_bond_atom_site_label_1
_geom_bond_atom_site_label_2
_geom_bond_distance
N1 C1 1.265(4)
N1 C2 1.467(5)
N2 C5 1.271(4)
N2 C4 1.461(4)
O1 C3 1.426(4)
O1 H1 0.96(5)
O2 C14 1.370(4)
O2 C17 1.427(4)
O3 C24 1.367(4)
O3 C27 1.418(4)
C1 C11 1.474(5)
C1 H1A 0.9500
C2 C3 1.525(5)
C2 H2A 0.9900
C2 H2B 0.9900
C3 C4 1.511(5)
C3 H3 1.0000
C4 H4A 0.9900
C4 H4B 0.9900
C5 C21 1.466(5)
C5 H5 0.9500
C11 C16 1.393(4)
C11 C12 1.402(5)
C12 C13 1.385(5)
C12 H12 0.9500
C13 C14 1.388(5)
C13 H13 0.9500
C14 C15 1.397(5)
C15 C16 1.381(5)
C15 H15 0.9500
C16 H16 0.9500
C17 H17A 0.9800
C17 H17B 0.9800
C17 H17C 0.9800
C21 C26 1.397(5)
C21 C22 1.398(5)
C22 C23 1.376(5)
C22 H22 0.9500
C23 C24 1.396(5)
C23 H23 0.9500
C24 C25 1.395(4)
C25 C26 1.391(5)
C25 H25 0.9500
C26 H26 0.9500
C27 H27A 0.9800
C27 H27B 0.9800
C27 H27C 0.9800

loop_
_geom_hbond_atom_site_label_D
_geom_hbond_atom_site_label_H
_geom_hbond_atom_site_label_A
_geom_hbond_site_symmetry_A
_geom_hbond_distance_DH
_geom_hbond_distance_HA
_geom_hbond_distance_DA
_geom_hbond_angle_DHA
O1 H1 N2 3 0.96(5) 1.80(5) 2.761(4) 175(4)
C17 H17B O3 2_564 0.98 2.63 3.447(5) 141.5
C27 H27B O2 2_565 0.98 2.65 3.415(4) 134.9
C12 H12 Cg1 4_565 0.95 2.99 3.658(4) 129
C22 H22 Cg2 4_565 0.95 2.92 3.628(3) 132

loop_
_geom_torsion_atom_site_label_1
_geom_torsion_atom_site_label_2
_geom_torsion_atom_site_label_3
_geom_torsion_atom_site_label_4
_geom_torsion
C2 N1 C1 C11 175.6(3)
C1 N1 C2 C3 129.7(3)
N1 C2 C3 O1 176.2(3)
N1 C2 C3 C4 -64.4(4)
C5 N2 C4 C3 110.7(3)
O1 C3 C4 N2 -65.3(3)
C2 C3 C4 N2 175.0(3)
C4 N2 C5 C21 -178.3(3)
N1 C1 C11 C16 5.1(5)
N1 C1 C11 C12 -170.5(3)
C16 C11 C12 C13 -1.6(5)
C1 C11 C12 C13 174.3(3)
C11 C12 C13 C14 0.6(5)
C17 O2 C14 C13 169.3(3)
C17 O2 C14 C15 -10.5(5)
C12 C13 C14 O2 -179.0(3)
C12 C13 C14 C15 0.8(5)
O2 C14 C15 C16 178.6(3)
C13 C14 C15 C16 -1.2(4)
C14 C15 C16 C11 0.2(5)
C12 C11 C16 C15 1.1(5)
C1 C11 C16 C15 -174.5(3)
N2 C5 C21 C26 -2.0(5)
N2 C5 C21 C22 176.6(3)
C26 C21 C22 C23 0.1(5)
C5 C21 C22 C23 -178.6(3)
C21 C22 C23 C24 0.1(5)
C27 O3 C24 C25 7.6(5)
C27 O3 C24 C23 -172.2(3)
C22 C23 C24 O3 179.7(3)
C22 C23 C24 C25 -0.1(5)
O3 C24 C25 C26 -179.8(3)
C23 C24 C25 C26 0.1(5)
C24 C25 C26 C21 0.1(5)
C22 C21 C26 C25 -0.2(5)
C5 C21 C26 C25 178.4(3)

_cod_database_fobs_code 2241927
